data_7225220
loop_
_publ_author_name
'Ravi, Makthala'
'Chauhan, Parul'
'Singh, Shikha'
'Kant, Ruchir'
'Yadav, Prem Prakash'

_publ_section_title
;
 p-TsOH-promoted synthesis of
 (E)-6-phenyl-7-styryl-5,6-dihydrodibenzo[b,h][1,6]naphthyridines via
 cascade intramolecular aza-Michael addition/Friedlander condensation of
 2'-aminochalcones in a SDS/H2O system
;
_journal_name_full 'RSC Adv.'
_journal_paper_doi 10.1039/C6RA04837D
_journal_year 2016
_chemical_compound_source 'see text'
_chemical_formula_moiety 'C30 H20 Cl N3 O2'
_chemical_formula_sum 'C30 H20 Cl N3 O2'
_chemical_formula_weight 489.94
_space_group_IT_number 2
_symmetry_cell_setting triclinic
_symmetry_Int_Tables_number 2
_symmetry_space_group_name_Hall '-P 1'
_symmetry_space_group_name_H-M 'P -1'
_atom_sites_solution_hydrogens geom
_atom_sites_solution_primary direct
_atom_sites_solution_secondary difmap
_audit_update_record
;
2015-04-07 deposited with the CCDC.
2016-05-12 downloaded from the CCDC.
;
_cell_angle_alpha 95.708(3)
_cell_angle_beta 105.487(5)
_cell_angle_gamma 94.881(3)
_cell_formula_units_Z 2
_cell_length_a 9.823(3)
_cell_length_b 10.668(2)
_cell_length_c 11.585(3)
_cell_measurement_reflns_used 1665
_cell_measurement_temperature 293(2)
_cell_measurement_theta_max 25.4
_cell_measurement_theta_min 3.1
_cell_volume 1156.2(5)
_computing_cell_refinement
;
CrystalClear-SM Expert 2.1 b24 (Rigaku, 2012)
;
_computing_data_collection
;
CrystalClear-SM Expert 2.1 b24 (Rigaku, 2012)
;
_computing_data_reduction
;
CrystalClear-SM Expert 2.1 b24 (Rigaku, 2012)
;
_computing_molecular_graphics 'SHELXTL (Bruker, 1997)'
_computing_structure_refinement 'SHELXL-97 (Sheldrick, 1997)'
_computing_structure_solution 'SHELXS-97 (Sheldrick, 1990)'
_diffrn_ambient_temperature 293(2)
_diffrn_detector CCD
_diffrn_detector_area_resol_mean 28.5714
_diffrn_measured_fraction_theta_full 0.923
_diffrn_measured_fraction_theta_max 0.923
_diffrn_measurement_device
;
AFC12 (Right): Kappa 3 circle
;
_diffrn_measurement_device_type
;
Rigaku Saturn724+ (4x4 bin mode)
;
_diffrn_measurement_method 'profile data from \w-scans'
_diffrn_measurement_specimen_support Fiber
_diffrn_radiation_monochromator Confocal
_diffrn_radiation_type 'Mo K\a'
_diffrn_radiation_wavelength 0.71075
_diffrn_reflns_av_R_equivalents 0.0363
_diffrn_reflns_av_sigmaI/netI 0.0462
_diffrn_reflns_limit_h_max 11
_diffrn_reflns_limit_h_min -10
_diffrn_reflns_limit_k_max 10
_diffrn_reflns_limit_k_min -12
_diffrn_reflns_limit_l_max 13
_diffrn_reflns_limit_l_min -12
_diffrn_reflns_number 7875
_diffrn_reflns_theta_full 25.38
_diffrn_reflns_theta_max 25.38
_diffrn_reflns_theta_min 3.07
_diffrn_source MicroMax003_Mo
_diffrn_source_current 0.6
_diffrn_source_power 0.0
_diffrn_source_voltage 50.0
_exptl_absorpt_coefficient_mu 0.201
_exptl_absorpt_correction_T_max 0.969
_exptl_absorpt_correction_T_min 0.919
_exptl_absorpt_correction_type multi-scan
_exptl_absorpt_process_details 'REQAB (Rigaku, 1998)'
_exptl_crystal_colour Yellow
_exptl_crystal_density_diffrn 1.407
_exptl_crystal_density_method 'Not Measured'
_exptl_crystal_description Block
_exptl_crystal_F_000 508
_exptl_crystal_size_max 0.430
_exptl_crystal_size_mid 0.400
_exptl_crystal_size_min 0.160
_refine_diff_density_max 0.218
_refine_diff_density_min -0.277
_refine_diff_density_rms 0.052
_refine_ls_extinction_method none
_refine_ls_goodness_of_fit_ref 0.975
_refine_ls_hydrogen_treatment mixed
_refine_ls_matrix_type full
_refine_ls_number_parameters 329
_refine_ls_number_reflns 3911
_refine_ls_number_restraints 0
_refine_ls_restrained_S_all 0.975
_refine_ls_R_factor_all 0.0474
_refine_ls_R_factor_gt 0.0397
_refine_ls_shift/su_max 0.001
_refine_ls_shift/su_mean 0.000
_refine_ls_structure_factor_coef Fsqd
_refine_ls_weighting_details 'calc w=1/[\s^2^(Fo^2^)+(0.0692P)^2^+0.0000P] where P=(Fo^2^+2Fc^2^)/3'
_refine_ls_weighting_scheme calc
_refine_ls_wR_factor_gt 0.1088
_refine_ls_wR_factor_ref 0.1128
_reflns_number_gt 3176
_reflns_number_total 3911
_reflns_threshold_expression >2sigma(I)
_cod_data_source_file c6ra04837d2.cif
_cod_data_source_block xxx
_cod_depositor_comments
;
The following automatic conversions were performed:

'_symmetry_cell_setting' value 'Triclinic' changed to 'triclinic'
according to
/usr/data/users/saulius/crontab/automatic-downloads/rss-feeds/RSC/lib/dictionaries/cif_core.dic
dictionary named 'cif_core.dic' version 2.4.2 from 2011-04-26.

'_exptl_absorpt_correction_type' value 'Multi-scan' changed to
'multi-scan' according to
/usr/data/users/saulius/crontab/automatic-downloads/rss-feeds/RSC/lib/dictionaries/cif_core.dic
dictionary named 'cif_core.dic' version 2.4.2 from 2011-04-26.

Automatic conversion script
Id: cif_fix_values 4268 2015-11-12 08:31:59Z antanas 
;
_cod_database_code 7225220

loop_
_symmetry_equiv_pos_site_id
_symmetry_equiv_pos_as_xyz
1 x,y,z
2 -x,-y,-z

loop_
_atom_site_aniso_label
_atom_site_aniso_U_11
_atom_site_aniso_U_22
_atom_site_aniso_U_33
_atom_site_aniso_U_23
_atom_site_aniso_U_13
_atom_site_aniso_U_12
Cl1 0.0498(4) 0.0429(3) 0.0371(3) 0.0179(2) 0.0232(2) 0.0027(2)
O1 0.0232(7) 0.0425(8) 0.0319(7) 0.0030(5) -0.0036(6) -0.0064(6)
O2 0.0353(8) 0.0399(8) 0.0379(8) 0.0154(6) 0.0004(6) -0.0112(6)
N1 0.0277(9) 0.0342(9) 0.0246(8) 0.0079(6) 0.0106(7) 0.0124(7)
N2 0.0221(8) 0.0213(7) 0.0200(7) 0.0032(5) 0.0032(6) 0.0025(6)
N3 0.0196(8) 0.0230(7) 0.0276(8) 0.0000(6) 0.0031(6) 0.0018(6)
C1 0.0284(10) 0.0242(9) 0.0247(9) 0.0058(6) 0.0046(8) -0.0005(7)
C2 0.0330(11) 0.0301(10) 0.0256(9) 0.0001(7) 0.0037(8) -0.0073(8)
C3 0.0482(13) 0.0216(9) 0.0295(10) -0.0023(7) 0.0168(9) -0.0061(8)
C4 0.0406(12) 0.0243(9) 0.0313(10) 0.0075(7) 0.0182(9) 0.0069(8)
C5 0.0290(10) 0.0257(9) 0.0206(9) 0.0088(6) 0.0114(8) 0.0036(7)
C6 0.0187(9) 0.0264(8) 0.0225(8) 0.0074(6) 0.0035(7) 0.0014(7)
C7 0.0186(9) 0.0259(8) 0.0184(8) 0.0077(6) 0.0057(7) 0.0008(7)
C8 0.0196(9) 0.0228(8) 0.0178(8) 0.0058(6) 0.0059(7) 0.0011(7)
C9 0.0232(9) 0.0221(8) 0.0199(8) 0.0059(6) 0.0072(7) 0.0013(7)
C10 0.0186(9) 0.0299(9) 0.0177(8) 0.0069(6) 0.0053(7) -0.0037(7)
C11 0.0228(9) 0.0265(9) 0.0166(8) 0.0041(6) 0.0068(7) -0.0023(7)
C12 0.0316(11) 0.0312(9) 0.0191(8) -0.0009(7) 0.0079(8) -0.0067(8)
C13 0.0437(12) 0.0235(9) 0.0319(10) -0.0049(7) 0.0176(9) -0.0032(8)
C14 0.0408(12) 0.0270(9) 0.0351(10) 0.0024(7) 0.0134(9) 0.0100(8)
C15 0.0319(11) 0.0282(9) 0.0255(9) 0.0026(7) 0.0042(8) 0.0061(8)
C16 0.0259(10) 0.0230(8) 0.0180(8) 0.0034(6) 0.0071(7) 0.0009(7)
C17 0.0227(9) 0.0172(8) 0.0207(8) 0.0021(6) 0.0056(7) 0.0016(6)
C18 0.0245(10) 0.0228(8) 0.0217(8) 0.0042(6) 0.0052(7) 0.0048(7)
C19 0.0237(10) 0.0220(8) 0.0302(9) 0.0008(6) 0.0110(8) 0.0011(7)
C20 0.0371(11) 0.0162(8) 0.0234(9) 0.0023(6) 0.0144(8) 0.0009(7)
C21 0.0345(11) 0.0191(8) 0.0207(8) 0.0041(6) 0.0028(8) 0.0022(7)
C22 0.0216(9) 0.0202(8) 0.0250(9) 0.0034(6) 0.0041(7) 0.0001(7)
C23 0.0201(9) 0.0350(9) 0.0216(9) 0.0050(7) 0.0026(7) -0.0061(7)
C24 0.0196(9) 0.0211(8) 0.0219(8) 0.0007(6) 0.0043(7) -0.0007(6)
C25 0.0202(9) 0.0212(8) 0.0193(8) 0.0005(6) 0.0044(7) 0.0032(7)
C26 0.0217(9) 0.0258(9) 0.0261(9) 0.0039(6) 0.0051(7) 0.0006(7)
C27 0.0264(10) 0.0304(9) 0.0240(9) 0.0093(7) 0.0050(8) 0.0025(7)
C28 0.0212(9) 0.0296(9) 0.0204(8) 0.0019(6) 0.0013(7) 0.0055(7)
C29 0.0186(9) 0.0186(8) 0.0228(8) -0.0019(6) 0.0058(7) 0.0029(6)
C30 0.0219(9) 0.0209(8) 0.0184(8) 0.0020(6) 0.0064(7) 0.0028(7)

loop_
_atom_site_label
_atom_site_type_symbol
_atom_site_thermal_displace_type
_atom_site_fract_x
_atom_site_fract_y
_atom_site_fract_z
_atom_site_occupancy
_atom_site_U_iso_or_equiv
_atom_site_calc_flag
_atom_site_refinement_flags
Cl1 Cl Uani 0.26351(6) 0.94901(5) 0.49766(4) 1.000 0.0404(2) . .
O1 O Uani -0.67564(14) 0.27257(12) 0.27964(11) 1.000 0.0355(4) . .
O2 O Uani -0.59145(15) 0.22738(13) 0.46033(12) 1.000 0.0398(5) . .
N1 N Uani 0.03301(17) 0.78076(15) 0.96569(13) 1.000 0.0274(5) . .
N2 N Uani 0.28272(15) 0.49237(13) 1.02505(12) 1.000 0.0216(4) . .
N3 N Uani -0.58510(15) 0.28835(13) 0.37792(13) 1.000 0.0243(4) . .
C1 C Uani 0.3841(2) 0.73553(16) 1.15779(15) 1.000 0.0263(5) . .
C2 C Uani 0.4211(2) 0.84799(17) 1.23524(16) 1.000 0.0313(6) . .
C3 C Uani 0.3263(2) 0.93868(16) 1.22262(16) 1.000 0.0329(6) . .
C4 C Uani 0.1993(2) 0.91867(16) 1.13349(16) 1.000 0.0300(6) . .
C5 C Uani 0.16170(19) 0.80558(15) 1.05376(14) 1.000 0.0238(5) . .
C6 C Uani 0.02131(19) 0.69572(16) 0.85555(14) 1.000 0.0227(5) . .
C7 C Uani 0.08863(18) 0.57650(15) 0.88862(14) 1.000 0.0206(5) . .
C8 C Uani 0.20993(18) 0.58821(15) 0.99130(14) 1.000 0.0198(5) . .
C9 C Uani 0.25511(18) 0.71167(15) 1.06778(14) 1.000 0.0214(5) . .
C10 C Uani 0.03914(18) 0.45888(16) 0.82235(14) 1.000 0.0221(5) . .
C11 C Uani 0.11692(18) 0.35452(15) 0.85568(14) 1.000 0.0219(5) . .
C12 C Uani 0.0804(2) 0.23138(16) 0.78998(15) 1.000 0.0280(5) . .
C13 C Uani 0.1600(2) 0.13526(17) 0.82462(16) 1.000 0.0327(6) . .
C14 C Uani 0.2810(2) 0.15774(17) 0.92490(16) 1.000 0.0335(6) . .
C15 C Uani 0.3198(2) 0.27557(16) 0.98932(16) 1.000 0.0292(6) . .
C16 C Uani 0.23960(19) 0.37705(15) 0.95668(14) 1.000 0.0222(5) . .
C17 C Uani 0.08462(18) 0.76158(14) 0.76743(14) 1.000 0.0204(5) . .
C18 C Uani 0.23117(19) 0.78374(15) 0.78453(15) 1.000 0.0230(5) . .
C19 C Uani 0.28665(19) 0.84413(15) 0.70356(15) 1.000 0.0249(5) . .
C20 C Uani 0.1944(2) 0.87846(14) 0.60208(15) 1.000 0.0246(5) . .
C21 C Uani 0.0490(2) 0.85801(15) 0.58236(15) 1.000 0.0257(5) . .
C22 C Uani -0.00473(19) 0.80192(15) 0.66647(14) 1.000 0.0228(5) . .
C23 C Uani -0.09148(19) 0.43607(17) 0.71897(15) 1.000 0.0267(5) . .
C24 C Uani -0.10580(18) 0.49088(15) 0.61926(14) 1.000 0.0215(5) . .
C25 C Uani -0.23068(18) 0.47708(15) 0.51333(14) 1.000 0.0205(5) . .
C26 C Uani -0.23010(19) 0.55537(16) 0.42333(15) 1.000 0.0249(5) . .
C27 C Uani -0.34503(19) 0.54837(16) 0.32186(15) 1.000 0.0270(5) . .
C28 C Uani -0.46404(19) 0.46178(16) 0.30632(15) 1.000 0.0245(5) . .
C29 C Uani -0.46209(18) 0.38415(14) 0.39528(14) 1.000 0.0203(5) . .
C30 C Uani -0.35041(18) 0.38933(15) 0.49813(14) 1.000 0.0203(5) . .
H1A H Uiso -0.023(2) 0.839(2) 0.959(2) 1.000 0.051(7) . .
H1C H Uiso 0.44680 0.67430 1.16600 1.000 0.0320 calc R
H2 H Uiso 0.50770 0.86260 1.29460 1.000 0.0380 calc R
H3 H Uiso 0.34910 1.01390 1.27520 1.000 0.0400 calc R
H4 H Uiso 0.13770 0.98080 1.12600 1.000 0.0360 calc R
H6 H Uiso -0.08010 0.67060 0.81590 1.000 0.0270 calc R
H12 H Uiso 0.00160 0.21570 0.72270 1.000 0.0340 calc R
H13 H Uiso 0.13390 0.05450 0.78150 1.000 0.0390 calc R
H14 H Uiso 0.33480 0.09200 0.94740 1.000 0.0400 calc R
H15 H Uiso 0.39990 0.28940 1.05550 1.000 0.0350 calc R
H18 H Uiso 0.29270 0.75760 0.85140 1.000 0.0280 calc R
H19 H Uiso 0.38450 0.86130 0.71740 1.000 0.0300 calc R
H21 H Uiso -0.01200 0.88150 0.51370 1.000 0.0310 calc R
H22 H Uiso -0.10260 0.79100 0.65520 1.000 0.0270 calc R
H23 H Uiso -0.16710 0.38050 0.72450 1.000 0.0320 calc R
H24 H Uiso -0.02750 0.54450 0.61590 1.000 0.0260 calc R
H26 H Uiso -0.15080 0.61340 0.43180 1.000 0.0300 calc R
H27 H Uiso -0.34230 0.60210 0.26380 1.000 0.0320 calc R
H28 H Uiso -0.54200 0.45620 0.23880 1.000 0.0290 calc R
H30 H Uiso -0.35460 0.33570 0.55600 1.000 0.0240 calc R

loop_
_atom_type_symbol
_atom_type_description
_atom_type_scat_dispersion_real
_atom_type_scat_dispersion_imag
_atom_type_scat_source
O O 0.0106 0.0060 'International Tables Vol C Tables 4.2.6.8 and 6.1.1.4'
N N 0.0061 0.0033 'International Tables Vol C Tables 4.2.6.8 and 6.1.1.4'
Cl Cl 0.1484 0.1585 'International Tables Vol C Tables 4.2.6.8 and 6.1.1.4'
H H 0.0000 0.0000 'International Tables Vol C Tables 4.2.6.8 and 6.1.1.4'
C C 0.0033 0.0016 'International Tables Vol C Tables 4.2.6.8 and 6.1.1.4'

loop_
_geom_angle_atom_site_label_1
_geom_angle_atom_site_label_2
_geom_angle_atom_site_label_3
_geom_angle
_geom_angle_publ_flag
C5 N1 C6 119.65(16) yes
C8 N2 C16 117.85(14) yes
O1 N3 O2 123.26(15) yes
O1 N3 C29 117.92(14) yes
O2 N3 C29 118.81(14) yes
C5 N1 H1A 117.5(15) no
C6 N1 H1A 116.2(15) no
C2 C1 C9 121.66(17) no
C1 C2 C3 118.73(17) no
C2 C3 C4 120.93(16) no
C3 C4 C5 120.70(17) no
N1 C5 C4 122.17(16) yes
N1 C5 C9 118.90(15) yes
C4 C5 C9 118.85(16) no
N1 C6 C7 109.41(13) yes
C7 C6 C17 112.44(15) no
N1 C6 C17 111.73(14) yes
C6 C7 C10 122.76(15) no
C8 C7 C10 119.16(15) no
C6 C7 C8 118.08(14) no
C7 C8 C9 118.95(15) no
N2 C8 C7 123.62(15) yes
N2 C8 C9 117.38(14) yes
C5 C9 C8 118.88(15) no
C1 C9 C5 119.10(15) no
C1 C9 C8 121.93(15) no
C7 C10 C11 118.26(15) no
C7 C10 C23 122.93(16) no
C11 C10 C23 118.82(15) no
C10 C11 C12 123.02(15) no
C12 C11 C16 118.73(15) no
C10 C11 C16 118.21(14) no
C11 C12 C13 120.65(16) no
C12 C13 C14 120.46(17) no
C13 C14 C15 120.30(17) no
C14 C15 C16 120.83(17) no
C11 C16 C15 119.01(15) no
N2 C16 C11 122.76(15) yes
N2 C16 C15 118.22(15) yes
C18 C17 C22 118.03(15) no
C6 C17 C18 122.04(15) no
C6 C17 C22 119.93(16) no
C17 C18 C19 121.17(16) no
C18 C19 C20 119.05(18) no
Cl1 C20 C21 119.54(13) yes
Cl1 C20 C19 119.19(15) yes
C19 C20 C21 121.28(16) no
C20 C21 C22 118.96(16) no
C17 C22 C21 121.43(17) no
C10 C23 C24 123.37(17) no
C23 C24 C25 127.75(17) no
C26 C25 C30 118.34(15) no
C24 C25 C26 118.55(15) no
C24 C25 C30 123.11(14) no
C25 C26 C27 121.52(17) no
C26 C27 C28 120.43(16) no
C27 C28 C29 117.29(16) no
N3 C29 C28 117.99(15) yes
N3 C29 C30 118.06(14) yes
C28 C29 C30 123.94(16) no
C25 C30 C29 118.48(15) no
C2 C1 H1C 119.00 no
C9 C1 H1C 119.00 no
C1 C2 H2 121.00 no
C3 C2 H2 121.00 no
C2 C3 H3 120.00 no
C4 C3 H3 120.00 no
C3 C4 H4 120.00 no
C5 C4 H4 120.00 no
N1 C6 H6 108.00 no
C7 C6 H6 108.00 no
C17 C6 H6 108.00 no
C11 C12 H12 120.00 no
C13 C12 H12 120.00 no
C12 C13 H13 120.00 no
C14 C13 H13 120.00 no
C13 C14 H14 120.00 no
C15 C14 H14 120.00 no
C14 C15 H15 120.00 no
C16 C15 H15 120.00 no
C17 C18 H18 119.00 no
C19 C18 H18 119.00 no
C18 C19 H19 120.00 no
C20 C19 H19 120.00 no
C20 C21 H21 120.00 no
C22 C21 H21 121.00 no
C17 C22 H22 119.00 no
C21 C22 H22 119.00 no
C10 C23 H23 118.00 no
C24 C23 H23 118.00 no
C23 C24 H24 116.00 no
C25 C24 H24 116.00 no
C25 C26 H26 119.00 no
C27 C26 H26 119.00 no
C26 C27 H27 120.00 no
C28 C27 H27 120.00 no
C27 C28 H28 121.00 no
C29 C28 H28 121.00 no
C25 C30 H30 121.00 no
C29 C30 H30 121.00 no

loop_
_geom_bond_atom_site_label_1
_geom_bond_atom_site_label_2
_geom_bond_distance
_geom_bond_publ_flag
Cl1 C20 1.7388(19) yes
O1 N3 1.229(2) yes
O2 N3 1.219(2) yes
N1 C5 1.382(2) yes
N1 C6 1.462(2) yes
N2 C8 1.328(2) yes
N2 C16 1.363(2) yes
N3 C29 1.471(2) yes
N1 H1A 0.86(2) no
C1 C2 1.384(3) no
C1 C9 1.394(3) no
C2 C3 1.390(3) no
C3 C4 1.375(3) no
C4 C5 1.402(2) no
C5 C9 1.408(2) no
C6 C7 1.519(2) no
C6 C17 1.526(2) no
C7 C10 1.380(2) no
C7 C8 1.428(2) no
C8 C9 1.475(2) no
C10 C23 1.486(2) no
C10 C11 1.430(2) no
C11 C12 1.417(2) no
C11 C16 1.422(2) no
C12 C13 1.369(3) no
C13 C14 1.407(3) no
C14 C15 1.365(3) no
C15 C16 1.415(3) no
C17 C22 1.393(2) no
C17 C18 1.396(3) no
C18 C19 1.388(2) no
C19 C20 1.382(2) no
C20 C21 1.379(3) no
C21 C22 1.387(2) no
C23 C24 1.326(2) no
C24 C25 1.470(2) no
C25 C30 1.400(2) no
C25 C26 1.400(2) no
C26 C27 1.386(3) no
C27 C28 1.387(3) no
C28 C29 1.382(2) no
C29 C30 1.380(2) no
C1 H1C 0.9300 no
C2 H2 0.9300 no
C3 H3 0.9300 no
C4 H4 0.9300 no
C6 H6 0.9800 no
C12 H12 0.9300 no
C13 H13 0.9300 no
C14 H14 0.9300 no
C15 H15 0.9300 no
C18 H18 0.9300 no
C19 H19 0.9300 no
C21 H21 0.9300 no
C22 H22 0.9300 no
C23 H23 0.9300 no
C24 H24 0.9300 no
C26 H26 0.9300 no
C27 H27 0.9300 no
C28 H28 0.9300 no
C30 H30 0.9300 no

loop_
_geom_contact_atom_site_label_1
_geom_contact_atom_site_label_2
_geom_contact_distance
_geom_contact_site_symmetry_2
_geom_contact_publ_flag
Cl1 O2 3.3016(18) 1_665 no
Cl1 C3 3.397(2) 1_554 no
Cl1 H3 3.0400 1_554 no
O1 C15 3.355(2) 1_454 no
O1 C6 3.400(3) 2_466 no
O1 C22 3.406(3) 2_466 no
O2 Cl1 3.3016(18) 1_445 no
O2 C26 3.405(3) 2_466 no
O1 H28 2.4200 . no
O1 H6 2.5100 2_466 no
O1 H22 2.5500 2_466 no
O1 H15 2.9000 1_454 no
O1 H3 2.7900 1_444 no
O2 H3 2.8700 1_444 no
O2 H30 2.4300 . no
N1 C11 3.224(3) 2_567 no
N1 C12 3.317(3) 2_567 no
N1 C16 3.411(3) 2_567 no
N2 H1C 2.5400 . no
N2 H28 2.7000 1_656 no
C3 Cl1 3.397(2) 1_556 no
C4 C12 3.425(3) 2_567 no
C5 C18 3.357(3) . no
C5 C12 3.372(3) 2_567 no
C5 C11 3.550(3) 2_567 no
C6 C24 3.217(2) . no
C6 O1 3.400(3) 2_466 no
C8 C18 3.364(3) . no
C9 C18 3.396(3) . no
C9 C17 3.550(2) . no
C11 C5 3.550(3) 2_567 no
C11 C27 3.580(3) 2_566 no
C11 N1 3.224(3) 2_567 no
C12 C5 3.372(3) 2_567 no
C12 N1 3.317(3) 2_567 no
C12 C4 3.425(3) 2_567 no
C15 O1 3.355(2) 1_656 no
C16 N1 3.411(3) 2_567 no
C17 C9 3.550(2) . no
C17 C24 3.341(2) . no
C18 C9 3.396(3) . no
C18 C5 3.357(3) . no
C18 C8 3.364(3) . no
C19 C29 3.380(3) 2_566 no
C19 C30 3.456(3) 2_566 no
C20 C30 3.591(3) 2_566 no
C22 C24 3.329(2) . no
C22 O1 3.406(3) 2_466 no
C24 C22 3.329(2) . no
C24 C6 3.217(2) . no
C24 C26 3.532(3) 2_566 no
C24 C17 3.341(2) . no
C26 C24 3.532(3) 2_566 no
C26 O2 3.405(3) 2_466 no
C27 C11 3.580(3) 2_566 no
C28 C30 3.600(3) 2_466 no
C29 C19 3.380(3) 2_566 no
C29 C30 3.484(3) 2_466 no
C29 C29 3.555(3) 2_466 no
C30 C19 3.456(3) 2_566 no
C30 C28 3.600(3) 2_466 no
C30 C20 3.591(3) 2_566 no
C30 C29 3.484(3) 2_466 no
C1 H23 3.0600 2_567 no
C5 H18 2.9800 . no
C6 H24 2.9700 . no
C7 H24 3.0300 . no
C7 H18 2.8100 . no
C8 H18 2.7500 . no
C9 H23 2.9900 2_567 no
C9 H18 2.7100 . no
C11 H27 2.9400 2_566 no
C12 H23 2.9900 . no
C16 H27 3.0100 2_566 no
C17 H24 2.7200 . no
C19 H13 3.0000 1_565 no
C20 H13 2.8800 1_565 no
C21 H13 2.8500 1_565 no
C22 H24 2.7300 . no
C22 H13 2.9300 1_565 no
C23 H30 2.8100 . no
C23 H12 2.5900 . no
C23 H6 2.6200 . no
C24 H6 2.7700 . no
C24 H26 3.0100 2_566 no
C26 H24 2.9500 2_566 no
C27 H1C 2.8700 1_454 no
C28 H1C 2.9800 1_454 no
C29 H19 3.0500 2_566 no
C30 H23 2.7700 . no
H1A H4 2.4300 . no
H1A H4 2.4700 2_577 no
H1C N2 2.5400 . no
H1C C27 2.8700 1_656 no
H1C C28 2.9800 1_656 no
H1C H27 2.3200 1_656 no
H1C H28 2.5500 1_656 no
H3 Cl1 3.0400 1_556 no
H3 O1 2.7900 1_666 no
H3 O2 2.8700 1_666 no
H4 H1A 2.4300 . no
H4 H1A 2.4700 2_577 no
H6 C23 2.6200 . no
H6 C24 2.7700 . no
H6 H22 2.3400 . no
H6 O1 2.5100 2_466 no
H12 C23 2.5900 . no
H12 H23 2.5200 . no
H13 C19 3.0000 1_545 no
H13 C20 2.8800 1_545 no
H13 C21 2.8500 1_545 no
H13 C22 2.9300 1_545 no
H15 O1 2.9000 1_656 no
H15 H28 2.5400 1_656 no
H18 C5 2.9800 . no
H18 C7 2.8100 . no
H18 C8 2.7500 . no
H18 C9 2.7100 . no
H19 C29 3.0500 2_566 no
H21 H21 2.5800 2_576 no
H22 H6 2.3400 . no
H22 O1 2.5500 2_466 no
H23 C12 2.9900 . no
H23 C30 2.7700 . no
H23 H12 2.5200 . no
H23 H30 2.2800 . no
H23 C1 3.0600 2_567 no
H23 C9 2.9900 2_567 no
H24 C6 2.9700 . no
H24 C7 3.0300 . no
H24 C17 2.7200 . no
H24 C22 2.7300 . no
H24 H26 2.3700 . no
H24 C26 2.9500 2_566 no
H26 H24 2.3700 . no
H26 C24 3.0100 2_566 no
H27 H1C 2.3200 1_454 no
H27 C11 2.9400 2_566 no
H27 C16 3.0100 2_566 no
H28 O1 2.4200 . no
H28 N2 2.7000 1_454 no
H28 H1C 2.5500 1_454 no
H28 H15 2.5400 1_454 no
H30 O2 2.4300 . no
H30 C23 2.8100 . no
H30 H23 2.2800 . no

loop_
_geom_hbond_atom_site_label_D
_geom_hbond_atom_site_label_H
_geom_hbond_atom_site_label_A
_geom_hbond_distance_DH
_geom_hbond_distance_HA
_geom_hbond_distance_DA
_geom_hbond_angle_DHA
_geom_hbond_site_symmetry_A
_geom_hbond_publ_flag
C6 H6 O1 0.9800 2.5100 3.400(3) 150.00 2_466 yes
C22 H22 O1 0.9300 2.5500 3.406(3) 153.00 2_466 yes

loop_
_geom_torsion_atom_site_label_1
_geom_torsion_atom_site_label_2
_geom_torsion_atom_site_label_3
_geom_torsion_atom_site_label_4
_geom_torsion
_geom_torsion_publ_flag
C6 N1 C5 C4 153.09(17) no
C6 N1 C5 C9 -30.1(2) no
C5 N1 C6 C7 47.3(2) no
C5 N1 C6 C17 -77.86(19) no
C8 N2 C16 C15 177.63(16) no
C16 N2 C8 C9 178.38(15) no
C8 N2 C16 C11 -3.3(3) no
C16 N2 C8 C7 0.8(3) no
O2 N3 C29 C30 8.3(2) no
O1 N3 C29 C28 8.0(2) no
O1 N3 C29 C30 -170.63(15) no
O2 N3 C29 C28 -173.08(16) no
C2 C1 C9 C5 1.4(3) no
C2 C1 C9 C8 -175.03(17) no
C9 C1 C2 C3 0.3(3) no
C1 C2 C3 C4 -1.3(3) no
C2 C3 C4 C5 0.6(3) no
C3 C4 C5 C9 1.1(3) no
C3 C4 C5 N1 177.90(17) no
C4 C5 C9 C8 174.46(16) no
C4 C5 C9 C1 -2.1(3) no
N1 C5 C9 C8 -2.4(2) no
N1 C5 C9 C1 -178.99(16) no
N1 C6 C17 C22 -103.31(18) no
C7 C6 C17 C18 -47.0(2) no
N1 C6 C17 C18 76.5(2) no
N1 C6 C7 C10 147.05(17) no
C17 C6 C7 C8 90.49(18) no
C7 C6 C17 C22 133.22(16) no
C17 C6 C7 C10 -88.2(2) no
N1 C6 C7 C8 -34.3(2) no
C6 C7 C10 C23 -5.3(3) no
C8 C7 C10 C11 -3.5(2) no
C8 C7 C10 C23 176.03(16) no
C6 C7 C10 C11 175.17(16) no
C6 C7 C8 C9 6.4(2) no
C10 C7 C8 N2 2.7(3) no
C10 C7 C8 C9 -174.89(16) no
C6 C7 C8 N2 -176.04(16) no
C7 C8 C9 C1 -169.92(16) no
C7 C8 C9 C5 13.6(2) no
N2 C8 C9 C1 12.4(2) no
N2 C8 C9 C5 -164.11(16) no
C7 C10 C11 C12 -176.37(17) no
C7 C10 C11 C16 1.1(2) no
C7 C10 C23 C24 62.4(3) no
C11 C10 C23 C24 -118.1(2) no
C23 C10 C11 C12 4.1(3) no
C23 C10 C11 C16 -178.41(16) no
C16 C11 C12 C13 1.4(3) no
C12 C11 C16 C15 -0.9(3) no
C10 C11 C16 N2 2.4(3) no
C10 C11 C12 C13 178.86(17) no
C12 C11 C16 N2 -180.00(16) no
C10 C11 C16 C15 -178.56(16) no
C11 C12 C13 C14 -1.1(3) no
C12 C13 C14 C15 0.5(3) no
C13 C14 C15 C16 -0.1(3) no
C14 C15 C16 N2 179.41(17) no
C14 C15 C16 C11 0.3(3) no
C6 C17 C18 C19 -179.80(15) no
C22 C17 C18 C19 0.0(2) no
C18 C17 C22 C21 2.5(2) no
C6 C17 C22 C21 -177.69(15) no
C17 C18 C19 C20 -2.4(2) no
C18 C19 C20 Cl1 -177.71(13) no
C18 C19 C20 C21 2.4(2) no
C19 C20 C21 C22 0.0(2) no
Cl1 C20 C21 C22 -179.86(12) no
C20 C21 C22 C17 -2.5(2) no
C10 C23 C24 C25 -178.64(16) no
C23 C24 C25 C30 -7.6(3) no
C23 C24 C25 C26 172.36(18) no
C24 C25 C26 C27 -179.21(16) no
C30 C25 C26 C27 0.8(3) no
C24 C25 C30 C29 179.94(16) no
C26 C25 C30 C29 0.0(2) no
C25 C26 C27 C28 -0.7(3) no
C26 C27 C28 C29 -0.2(3) no
C27 C28 C29 N3 -177.64(15) no
C27 C28 C29 C30 0.9(3) no
N3 C29 C30 C25 177.72(15) no
C28 C29 C30 C25 -0.9(3) no
